data_7055725
loop_
_publ_author_name
'Bortoluzzi, Marco'
'Marchetti, Fabio'
'Pampaloni, Guido'
'Zacchini, Stefano'

_publ_section_title
;
 The chemistry of high valent tungsten chlorides with N-substituted ureas,
 including urea self-protonation reactions triggered by WCl6
;
_journal_issue 10
_journal_name_full 'New J. Chem.'
_journal_page_first 8271
_journal_paper_doi 10.1039/C6NJ01822J
_journal_volume 40
_journal_year 2016
_chemical_formula_sum 'C5 H12 Cl5 N2 O W'
_chemical_formula_weight 477.27
_chemical_name_systematic
; 
 ? 
;
_space_group_IT_number 14
_symmetry_cell_setting monoclinic
_symmetry_space_group_name_Hall '-P 2yn'
_symmetry_space_group_name_H-M 'P 1 21/n 1'
_atom_sites_solution_hydrogens geom
_atom_sites_solution_primary direct
_atom_sites_solution_secondary difmap
_audit_creation_method SHELXL-97
_audit_update_record
;
2016-04-11 deposited with the CCDC.
2016-08-10 downloaded from the CCDC.
;
_cell_angle_alpha 90.00
_cell_angle_beta 96.519(2)
_cell_angle_gamma 90.00
_cell_formula_units_Z 4
_cell_length_a 9.1938(18)
_cell_length_b 14.574(3)
_cell_length_c 9.857(2)
_cell_measurement_reflns_used 3310
_cell_measurement_temperature 100(2)
_cell_measurement_theta_max 27.6515
_cell_measurement_theta_min 2.5055
_cell_volume 1312.2(5)
_computing_cell_refinement 'APEX2 (Bruker AXS, 2006)'
_computing_data_collection 'APEX2 (Bruker AXS, 2006)'
_computing_data_reduction 'SAINT (Bruker AXS, 2004)'
_computing_molecular_graphics 'ORTEPII (Johnson, 1996)'
_computing_publication_material 'XCIF (Bruker AXS, 2001)'
_computing_structure_refinement 'SHELXL-97 (Sheldrick, 1997)'
_computing_structure_solution 'SHELXS-97 (Sheldrick, 1990)'
_diffrn_ambient_temperature 100(2)
_diffrn_measured_fraction_theta_full 0.997
_diffrn_measured_fraction_theta_max 0.997
_diffrn_measurement_device_type 'CCD area detector'
_diffrn_measurement_method 'phi and omega scans'
_diffrn_radiation_monochromator graphite
_diffrn_radiation_source 'fine-focus sealed tube'
_diffrn_radiation_type MoK\a
_diffrn_radiation_wavelength 0.71073
_diffrn_reflns_av_R_equivalents 0.0557
_diffrn_reflns_av_unetI/netI 0.0514
_diffrn_reflns_limit_h_max 11
_diffrn_reflns_limit_h_min -11
_diffrn_reflns_limit_k_max 18
_diffrn_reflns_limit_k_min -18
_diffrn_reflns_limit_l_max 12
_diffrn_reflns_limit_l_min -12
_diffrn_reflns_number 10541
_diffrn_reflns_theta_full 27.00
_diffrn_reflns_theta_max 27.00
_diffrn_reflns_theta_min 2.51
_exptl_absorpt_coefficient_mu 9.793
_exptl_absorpt_correction_T_max 0.3625
_exptl_absorpt_correction_T_min 0.2219
_exptl_absorpt_correction_type empirical
_exptl_absorpt_process_details
; 
 Data were corrected for Lorentz polarization and absorption
 effects (empirical absorption correction SADABS).
 R(int) =  0.1738 (selected reflections only, before parameter refinement)
 R(int) =  0.0595 (selected reflections only, after parameter refinement)
;
_exptl_crystal_colour black
_exptl_crystal_density_diffrn 2.416
_exptl_crystal_density_method 'not measured'
_exptl_crystal_description prism
_exptl_crystal_F_000 892
_exptl_crystal_size_max 0.22
_exptl_crystal_size_mid 0.16
_exptl_crystal_size_min 0.13
_refine_diff_density_max 1.428
_refine_diff_density_min -0.763
_refine_diff_density_rms 0.179
_refine_ls_extinction_method none
_refine_ls_goodness_of_fit_ref 1.019
_refine_ls_hydrogen_treatment constr
_refine_ls_matrix_type full
_refine_ls_number_parameters 131
_refine_ls_number_reflns 2858
_refine_ls_number_restraints 0
_refine_ls_restrained_S_all 1.019
_refine_ls_R_factor_all 0.0371
_refine_ls_R_factor_gt 0.0295
_refine_ls_shift/su_max 0.000
_refine_ls_shift/su_mean 0.000
_refine_ls_structure_factor_coef Fsqd
_refine_ls_weighting_details 'calc w=1/[\s^2^(Fo^2^)+(0.0218P)^2^+0.0000P] where P=(Fo^2^+2Fc^2^)/3'
_refine_ls_weighting_scheme calc
_refine_ls_wR_factor_gt 0.0630
_refine_ls_wR_factor_ref 0.0653
_reflns_number_gt 2467
_reflns_number_total 2858
_reflns_threshold_expression >2sigma(I)
_cod_data_source_file c6nj01822j2.cif
_cod_data_source_block 3c
_cod_depositor_comments 'Adding full bibliography for 7055722--7055727.cif.'
_cod_original_cell_volume 1312.3(5)
_cod_original_sg_symbol_H-M P2(1)/n
_cod_database_code 7055725

loop_
_symmetry_equiv_pos_as_xyz
'x, y, z'
'-x+1/2, y+1/2, -z+1/2'
'-x, -y, -z'
'x-1/2, -y-1/2, z-1/2'

loop_
_atom_site_label
_atom_site_type_symbol
_atom_site_fract_x
_atom_site_fract_y
_atom_site_fract_z
_atom_site_U_iso_or_equiv
_atom_site_adp_type
_atom_site_occupancy
_atom_site_symmetry_multiplicity
_atom_site_calc_flag
_atom_site_refinement_flags
C1 C 0.7857(5) 0.0772(3) 0.2909(5) 0.0164(10) Uani 1 1 d .
C2 C 0.9245(6) -0.0468(3) 0.1997(6) 0.0197(11) Uani 1 1 d .
H2A H 0.9773 -0.0393 0.1194 0.030 Uiso 1 1 calc R
H2B H 0.8883 -0.1099 0.2030 0.030 Uiso 1 1 calc R
H2C H 0.9908 -0.0340 0.2825 0.030 Uiso 1 1 calc R
C3 C 0.6951(6) 0.0082(4) 0.0694(5) 0.0225(12) Uani 1 1 d .
H3A H 0.7461 0.0134 -0.0123 0.034 Uiso 1 1 calc R
H3B H 0.6214 0.0568 0.0688 0.034 Uiso 1 1 calc R
H3C H 0.6471 -0.0518 0.0702 0.034 Uiso 1 1 calc R
C4 C 0.5262(6) 0.0493(4) 0.2997(6) 0.0244(12) Uani 1 1 d .
H4A H 0.4727 0.0494 0.3803 0.037 Uiso 1 1 calc R
H4B H 0.5524 -0.0138 0.2785 0.037 Uiso 1 1 calc R
H4C H 0.4642 0.0755 0.2218 0.037 Uiso 1 1 calc R
C5 C 0.6491(6) 0.1799(3) 0.4241(6) 0.0236(12) Uani 1 1 d .
H5A H 0.5562 0.2124 0.4015 0.035 Uiso 1 1 calc R
H5B H 0.7306 0.2225 0.4182 0.035 Uiso 1 1 calc R
H5C H 0.6538 0.1554 0.5170 0.035 Uiso 1 1 calc R
Cl1 Cl 1.26181(16) 0.29312(9) 0.36598(16) 0.0290(3) Uani 1 1 d .
Cl2 Cl 1.21023(14) 0.07799(9) 0.47783(13) 0.0229(3) Uani 1 1 d .
Cl3 Cl 1.12731(15) 0.13751(9) 0.15464(13) 0.0235(3) Uani 1 1 d .
Cl4 Cl 0.90930(16) 0.29674(9) 0.24193(14) 0.0268(3) Uani 1 1 d .
Cl5 Cl 1.01259(15) 0.25387(9) 0.57050(13) 0.0235(3) Uani 1 1 d .
N1 N 0.8002(4) 0.0174(3) 0.1908(4) 0.0185(9) Uani 1 1 d .
N2 N 0.6590(5) 0.1042(3) 0.3274(4) 0.0181(9) Uani 1 1 d .
O1 O 0.9057(4) 0.1098(2) 0.3603(3) 0.0173(8) Uani 1 1 d .
W1 W 1.06985(2) 0.193676(13) 0.36386(2) 0.01527(8) Uani 1 1 d .

loop_
_atom_site_aniso_label
_atom_site_aniso_U_11
_atom_site_aniso_U_22
_atom_site_aniso_U_33
_atom_site_aniso_U_23
_atom_site_aniso_U_13
_atom_site_aniso_U_12
C1 0.014(3) 0.017(2) 0.018(2) 0.004(2) 0.002(2) 0.000(2)
C2 0.016(3) 0.020(3) 0.024(3) -0.006(2) 0.007(2) 0.001(2)
C3 0.022(3) 0.023(3) 0.022(3) -0.001(2) -0.001(2) 0.003(2)
C4 0.016(3) 0.032(3) 0.026(3) 0.005(2) 0.005(2) 0.000(2)
C5 0.019(3) 0.022(3) 0.030(3) -0.008(2) 0.004(2) 0.003(2)
Cl1 0.0230(8) 0.0277(7) 0.0371(8) -0.0067(6) 0.0075(6) -0.0087(6)
Cl2 0.0171(7) 0.0280(7) 0.0239(7) 0.0025(6) 0.0034(5) 0.0042(5)
Cl3 0.0285(8) 0.0239(7) 0.0193(6) -0.0025(5) 0.0084(5) -0.0001(6)
Cl4 0.0277(8) 0.0245(7) 0.0279(7) 0.0056(5) 0.0023(6) 0.0072(6)
Cl5 0.0232(7) 0.0260(7) 0.0219(7) -0.0070(5) 0.0045(5) -0.0009(6)
N1 0.013(2) 0.022(2) 0.020(2) -0.0019(18) 0.0022(18) 0.0031(18)
N2 0.014(2) 0.019(2) 0.023(2) 0.0002(18) 0.0062(18) 0.0029(17)
O1 0.0149(19) 0.0172(17) 0.0199(18) -0.0021(14) 0.0018(14) 0.0002(14)
W1 0.01378(12) 0.01622(12) 0.01605(12) -0.00133(8) 0.00270(8) 0.00017(8)

loop_
_atom_type_symbol
_atom_type_description
_atom_type_scat_dispersion_real
_atom_type_scat_dispersion_imag
_atom_type_scat_source
C C 0.0033 0.0016 'International Tables Vol C Tables 4.2.6.8 and 6.1.1.4'
H H 0.0000 0.0000 'International Tables Vol C Tables 4.2.6.8 and 6.1.1.4'
N N 0.0061 0.0033 'International Tables Vol C Tables 4.2.6.8 and 6.1.1.4'
O O 0.0106 0.0060 'International Tables Vol C Tables 4.2.6.8 and 6.1.1.4'
Cl Cl 0.1484 0.1585 'International Tables Vol C Tables 4.2.6.8 and 6.1.1.4'
W W -0.8490 6.8722 'International Tables Vol C Tables 4.2.6.8 and 6.1.1.4'

loop_
_geom_angle_atom_site_label_1
_geom_angle_atom_site_label_2
_geom_angle_atom_site_label_3
_geom_angle
N2 C1 O1 117.7(4)
N2 C1 N1 124.2(4)
O1 C1 N1 118.1(4)
N1 C2 H2A 109.5
N1 C2 H2B 109.5
H2A C2 H2B 109.5
N1 C2 H2C 109.5
H2A C2 H2C 109.5
H2B C2 H2C 109.5
N1 C3 H3A 109.5
N1 C3 H3B 109.5
H3A C3 H3B 109.5
N1 C3 H3C 109.5
H3A C3 H3C 109.5
H3B C3 H3C 109.5
N2 C4 H4A 109.5
N2 C4 H4B 109.5
H4A C4 H4B 109.5
N2 C4 H4C 109.5
H4A C4 H4C 109.5
H4B C4 H4C 109.5
N2 C5 H5A 109.5
N2 C5 H5B 109.5
H5A C5 H5B 109.5
N2 C5 H5C 109.5
H5A C5 H5C 109.5
H5B C5 H5C 109.5
C1 N1 C3 123.7(4)
C1 N1 C2 120.9(4)
C3 N1 C2 115.4(4)
C1 N2 C4 122.2(4)
C1 N2 C5 121.6(4)
C4 N2 C5 114.9(4)
C1 O1 W1 147.1(3)
O1 W1 Cl1 179.38(11)
O1 W1 Cl5 90.01(11)
Cl1 W1 Cl5 90.24(5)
O1 W1 Cl2 86.57(10)
Cl1 W1 Cl2 93.99(5)
Cl5 W1 Cl2 91.07(5)
O1 W1 Cl3 90.97(11)
Cl1 W1 Cl3 88.77(5)
Cl5 W1 Cl3 178.43(5)
Cl2 W1 Cl3 90.21(5)
O1 W1 Cl4 87.19(10)
Cl1 W1 Cl4 92.24(5)
Cl5 W1 Cl4 90.88(5)
Cl2 W1 Cl4 173.46(5)
Cl3 W1 Cl4 87.95(5)

loop_
_geom_bond_atom_site_label_1
_geom_bond_atom_site_label_2
_geom_bond_distance
C1 N2 1.317(6)
C1 O1 1.319(6)
C1 N1 1.335(7)
C2 N1 1.472(6)
C2 H2A 0.9800
C2 H2B 0.9800
C2 H2C 0.9800
C3 N1 1.456(6)
C3 H3A 0.9800
C3 H3B 0.9800
C3 H3C 0.9800
C4 N2 1.459(6)
C4 H4A 0.9800
C4 H4B 0.9800
C4 H4C 0.9800
C5 N2 1.468(6)
C5 H5A 0.9800
C5 H5B 0.9800
C5 H5C 0.9800
Cl1 W1 2.2819(14)
Cl2 W1 2.3327(13)
Cl3 W1 2.3344(14)
Cl4 W1 2.3403(13)
Cl5 W1 2.3323(14)
O1 W1 1.939(3)

loop_
_geom_torsion_atom_site_label_1
_geom_torsion_atom_site_label_2
_geom_torsion_atom_site_label_3
_geom_torsion_atom_site_label_4
_geom_torsion
N2 C1 N1 C3 31.8(8)
O1 C1 N1 C3 -150.1(5)
N2 C1 N1 C2 -146.1(5)
O1 C1 N1 C2 32.0(7)
O1 C1 N2 C4 -155.1(4)
N1 C1 N2 C4 23.0(8)
O1 C1 N2 C5 11.0(7)
N1 C1 N2 C5 -170.8(5)
N2 C1 O1 W1 -105.4(6)
N1 C1 O1 W1 76.3(7)
C1 O1 W1 Cl1 14(11)
C1 O1 W1 Cl5 127.4(6)
C1 O1 W1 Cl2 -141.5(6)
C1 O1 W1 Cl3 -51.4(6)
C1 O1 W1 Cl4 36.5(6)
